data_7063566
loop_
_publ_author_name
'Arya, Kushal'
'Mehra, Sanjay'
'Kumar, Ajay'
'Saini, Vaneet'
'Kumar, Arvind'
'Mehta, Surinder Kumar'
'Kataria, Ramesh'

_publ_section_title
;
 Comparative study of luminescent Cd-MOF and Cd-MOF@HNT nanomaterials for
 the detection of hydroxyl-functionalized nitroaromatic compounds
;
_journal_issue 47
_journal_name_full 'New Journal of Chemistry'
_journal_page_first 20018
_journal_page_last 20033
_journal_paper_doi 10.1039/D4NJ04352A
_journal_volume 48
_journal_year 2024
_chemical_formula_moiety 'C21 H14 Cd N4 O8, C3 H7 N O'
_chemical_formula_sum 'C24 H21 Cd N5 O9'
_chemical_formula_weight 635.86
_space_group_crystal_system monoclinic
_space_group_IT_number 13
_space_group_name_Hall '-P 2yc'
_space_group_name_H-M_alt 'P 1 2/c 1'
_atom_sites_solution_hydrogens mixed
_atom_sites_solution_primary iterative
_audit_creation_date 2024-04-11
_audit_creation_method
;
Olex2 1.5-ac5-024
(compiled 2022.04.12 svn.rca3783a0 for Rigaku Oxford Diffraction, GUI svn.r6498)
;
_audit_update_record
;
2024-11-13 deposited with the CCDC.	2024-11-20 downloaded from the CCDC.
;
_cell_angle_alpha 90
_cell_angle_beta 103.253(3)
_cell_angle_gamma 90
_cell_formula_units_Z 4
_cell_length_a 25.1793(9)
_cell_length_b 6.27470(10)
_cell_length_c 20.2026(5)
_cell_measurement_reflns_used 13336
_cell_measurement_temperature 293(2)
_cell_measurement_theta_max 27.0820
_cell_measurement_theta_min 3.2350
_cell_volume 3106.85(15)
_computing_cell_refinement 'CrysAlisPro 1.171.39.31d (Rigaku OD, 2017)'
_computing_data_collection 'CrysAlisPro 1.171.39.31d (Rigaku OD, 2017)'
_computing_data_reduction 'CrysAlisPro 1.171.39.31d (Rigaku OD, 2017)'
_computing_molecular_graphics 'Olex2 1.5-ac5-024 (Dolomanov et al., 2009)'
_computing_publication_material 'Olex2 1.5-ac5-024 (Dolomanov et al., 2009)'
_computing_structure_refinement 'SHELXL 2017/1 (Sheldrick, 2015)'
_computing_structure_solution 'olex2.solve 1.5-ac5-024 (Bourhis et al., 2015)'
_diffrn_ambient_temperature 293(2)
_diffrn_detector 'CCD plate'
_diffrn_detector_type HyPix3000
_diffrn_measured_fraction_theta_full 0.980
_diffrn_measured_fraction_theta_max 0.921
_diffrn_measurement_details
;
List of Runs (angles in degrees, time in seconds):

  # Type    Start    End  Width  t~exp~   \w     \q     \k     \f   Frames
#--------------------------------------------------------------------------
  1  \w    -41.00 -16.00   0.50   18.41    --   -9.79 106.00-152.00   50
  2  \w     -7.00  18.00   0.50   18.41    --   10.07-106.00 109.00   50
  3  \w     -8.00  30.00   0.50   18.41    --   -9.79  57.00 -60.00   76
  4  \w      8.00  34.00   0.50   18.41    --   -9.79  38.00 -90.00   52
  5  \w     22.00  50.00   0.50   18.41    --   -9.79  57.00  90.00   56
  6  \w    -72.00 -42.00   0.50   18.41    --   -9.79 -77.00  60.00   60
  7  \w    -33.00  15.00   0.50   18.41    --   -9.79 -77.00  60.00   96
  8  \w    -58.00  -3.00   0.50   18.41    --   -9.79 125.00 120.00  110
  9  \w     -5.00  43.00   0.50   18.41    --   10.07 -99.00 -30.00   96
 10  \w    -52.00  24.00   0.50   18.41    --   10.07 -38.00 -30.00  152
 11  \w    -44.00  22.00   0.50   18.41    --   10.07 -19.00  60.00  132
 12  \w    -17.00  37.00   0.50   18.41    --   10.07 -99.00  60.00  108
;
_diffrn_measurement_device 'four-circle diffractometer'
_diffrn_measurement_device_type 'SuperNova, Single source at offset/far, HyPix3000'
_diffrn_measurement_method '\w scans'
_diffrn_orient_matrix_type 'CrysAlisPro convention (1999,Acta A55,543-557)'
_diffrn_orient_matrix_UB_11 0.0269459000
_diffrn_orient_matrix_UB_12 -0.0407411000
_diffrn_orient_matrix_UB_13 0.0090418000
_diffrn_orient_matrix_UB_21 -0.0104497000
_diffrn_orient_matrix_UB_22 -0.1054193000
_diffrn_orient_matrix_UB_23 -0.0023996000
_diffrn_orient_matrix_UB_31 0.0009348000
_diffrn_orient_matrix_UB_32 -0.0034393000
_diffrn_orient_matrix_UB_33 -0.0348116000
_diffrn_radiation_monochromator mirror
_diffrn_radiation_probe x-ray
_diffrn_radiation_type MoK\a
_diffrn_radiation_wavelength 0.71073
_diffrn_reflns_av_R_equivalents 0.0561
_diffrn_reflns_av_unetI/netI 0.0552
_diffrn_reflns_Laue_measured_fraction_full 0.980
_diffrn_reflns_Laue_measured_fraction_max 0.921
_diffrn_reflns_limit_h_max 31
_diffrn_reflns_limit_h_min -28
_diffrn_reflns_limit_k_max 8
_diffrn_reflns_limit_k_min -7
_diffrn_reflns_limit_l_max 25
_diffrn_reflns_limit_l_min -24
_diffrn_reflns_number 28608
_diffrn_reflns_point_group_measured_fraction_full 0.980
_diffrn_reflns_point_group_measured_fraction_max 0.921
_diffrn_reflns_theta_full 25.242
_diffrn_reflns_theta_max 27.358
_diffrn_reflns_theta_min 3.247
_diffrn_source 'micro-focus sealed X-ray tube'
_diffrn_source_type 'SuperNova (Mo) X-ray Source'
_exptl_absorpt_coefficient_mu 0.754
_exptl_absorpt_correction_T_max 1.00000
_exptl_absorpt_correction_T_min 0.61835
_exptl_absorpt_correction_type multi-scan
_exptl_absorpt_process_details
;
CrysAlisPro 1.171.39.31d (Rigaku Oxford Diffraction, 2017)
Empirical absorption correction using spherical harmonics,
 implemented in SCALE3 ABSPACK scaling algorithm.
;
_exptl_crystal_colour 'clear dark brown'
_exptl_crystal_colour_lustre clear
_exptl_crystal_colour_modifier dark
_exptl_crystal_colour_primary brown
_exptl_crystal_density_diffrn 1.359
_exptl_crystal_description block
_exptl_crystal_F_000 1280
_exptl_crystal_preparation Synthesized
_exptl_crystal_recrystallization_method Solvothermal
_exptl_crystal_size_max 0.009
_exptl_crystal_size_mid 0.007
_exptl_crystal_size_min 0.006
_refine_diff_density_max 1.484
_refine_diff_density_min -0.496
_refine_diff_density_rms 0.079
_refine_ls_extinction_method none
_refine_ls_goodness_of_fit_ref 0.993
_refine_ls_hydrogen_treatment constr
_refine_ls_matrix_type full
_refine_ls_number_parameters 355
_refine_ls_number_reflns 6474
_refine_ls_number_restraints 6
_refine_ls_restrained_S_all 0.995
_refine_ls_R_factor_all 0.0575
_refine_ls_R_factor_gt 0.0411
_refine_ls_shift/su_max 0.003
_refine_ls_shift/su_mean 0.000
_refine_ls_structure_factor_coef Fsqd
_refine_ls_weighting_details 'w=1/[\s^2^(Fo^2^)+(0.0520P)^2^] where P=(Fo^2^+2Fc^2^)/3'
_refine_ls_weighting_scheme calc
_refine_ls_wR_factor_gt 0.0943
_refine_ls_wR_factor_ref 0.1022
_reflns_Friedel_coverage 0.000
_reflns_number_gt 4785
_reflns_number_total 6474
_reflns_threshold_expression 'I > 2\s(I)'
_cod_data_source_file d4nj04352a2.cif
_cod_data_source_block PUC-10
_cod_database_code 7063566
_shelx_shelxl_version_number 2017/1
_chemical_oxdiff_formula 'C H N O Cd'
_shelx_space_group_comment
;
The symmetry employed for this shelxl refinement is uniquely defined
by the following loop, which should always be used as a source of
symmetry information in preference to the above space-group names.
They are only intended as comments.
;
_shelx_estimated_absorpt_t_max 0.995
_shelx_estimated_absorpt_t_min 0.993
_olex2_refinement_description
;
1. Fixed Uiso
 At 1.2 times of:
  All C(H) groups, All N(H) groups, All N(H,H) groups
 At 1.5 times of:
  All C(H,H,H) groups, All O(H,H) groups
2. Uiso/Uaniso restraints and constraints
Uanis(C23) \\sim Ueq: with sigma of 0.01 and sigma for terminal atoms of 0.02
3.a Rotating group:
 O5(H5A,H5B)
3.b Secondary CH2 refined with riding coordinates:
 N2(H2A,H2B)
3.c Aromatic/amide H refined with riding coordinates:
 C7(H7), C3(H3), C4(H4), C13(H13), C10(H10), C9(H9), N3(H3A), C12(H12),
 C20(H20), C21(H21), C22(H22)
3.d Idealised Me refined as rotating group:
 C24(H24A,H24B,H24C), C23(H23A,H23B,H23C)
;
_smtbx_masks_void_probe_radius 1.2
_smtbx_masks_void_truncation_radius 1.2
_olex2_submission_special_instructions 'No special instructions were received'
_oxdiff_exptl_absorpt_empirical_details
;
Empirical correction (ABSPACK) includes:
- Absorption correction using spherical harmonics
- Frame scaling
;
_oxdiff_exptl_absorpt_empirical_full_max 1.478
_oxdiff_exptl_absorpt_empirical_full_min 0.575

loop_
_space_group_symop_operation_xyz
'x, y, z'
'-x, y, -z+1/2'
'-x, -y, -z'
'x, -y, z-1/2'

loop_
_atom_site_label
_atom_site_type_symbol
_atom_site_fract_x
_atom_site_fract_y
_atom_site_fract_z
_atom_site_U_iso_or_equiv
_atom_site_adp_type
_atom_site_occupancy
_atom_site_site_symmetry_order
_atom_site_calc_flag
_atom_site_refinement_flags_posn
_atom_site_refinement_flags_adp
_atom_site_refinement_flags_occupancy
_atom_site_disorder_assembly
_atom_site_disorder_group
Cd1 Cd 0.92712(2) 0.40170(3) 0.34830(2) 0.03096(10) Uani 1 1 d . . . . .
O3 O 0.92233(11) -0.1149(3) 0.77272(11) 0.0500(7) Uani 1 1 d . . . . .
N2 N 0.97793(10) -0.4025(3) 0.61475(12) 0.0313(6) Uani 1 1 d . . . . .
H2A H 0.969755 -0.472200 0.575352 0.038 Uiso 1 1 calc R U . . .
H2B H 0.964802 -0.479353 0.644415 0.038 Uiso 1 1 calc R U . . .
O4 O 0.93385(10) -0.4247(3) 0.72778(10) 0.0421(6) Uani 1 1 d . . . . .
O2 O 0.91003(11) 0.1132(3) 0.41509(10) 0.0461(6) Uani 1 1 d . . . . .
O5 O 0.94699(9) 0.7668(3) 0.35714(9) 0.0434(5) Uani 1 1 d . . . . .
H5A H 0.928093 0.834433 0.383883 0.065 Uiso 1 1 d R U . . .
H5B H 0.938510 0.831965 0.316192 0.065 Uiso 1 1 d R U . . .
O1 O 0.92441(10) 0.4159(3) 0.47088(10) 0.0444(6) Uani 1 1 d . . . . .
C7 C 0.94401(12) -0.0977(4) 0.54432(14) 0.0302(7) Uani 1 1 d . . . . .
H7 H 0.957647 -0.159127 0.509723 0.036 Uiso 1 1 calc R U . . .
N1 N 0.83610(11) 0.4954(4) 0.30440(12) 0.0438(6) Uani 1 1 d . . . . .
C6 C 0.94851(11) -0.2065(4) 0.60522(12) 0.0264(6) Uani 1 1 d . . . . .
C2 C 0.91960(12) 0.1003(4) 0.53440(14) 0.0289(7) Uani 1 1 d . . . . .
C3 C 0.89912(12) 0.1926(4) 0.58589(13) 0.0337(7) Uani 1 1 d . . . . .
H3 H 0.882799 0.326267 0.579753 0.040 Uiso 1 1 calc R U . . .
C1 C 0.91757(12) 0.2180(5) 0.46962(13) 0.0318(7) Uani 1 1 d . . . . .
C5 C 0.92726(13) -0.1152(4) 0.65709(14) 0.0305(7) Uani 1 1 d . . . . .
C8 C 0.92858(12) -0.2259(5) 0.72278(13) 0.0329(7) Uani 1 1 d . . . . .
O6 O 0.63652(14) 0.5815(5) 0.20259(18) 0.0971(11) Uani 1 1 d . . . . .
C4 C 0.90323(13) 0.0840(4) 0.64614(14) 0.0341(7) Uani 1 1 d . . . . .
H4 H 0.889449 0.146406 0.680466 0.041 Uiso 1 1 calc R U . . .
C11 C 0.73252(16) 0.5836(6) 0.22522(19) 0.0591(10) Uani 1 1 d . . . . .
C13 C 0.82392(15) 0.6852(6) 0.27554(17) 0.0592(10) Uani 1 1 d . . . . .
H13 H 0.850726 0.790139 0.282978 0.071 Uiso 1 1 calc R U . . .
N4 N 0.62622(15) 0.8102(7) 0.0884(2) 0.0912(11) Uani 1 1 d . . . . .
O7 O 0.61868(16) 0.5234(7) 0.01861(19) 0.1343(15) Uani 1 1 d . . . . .
O8 O 0.63588(16) 1.0855(5) 0.1618(2) 0.1300(16) Uani 1 1 d . . . . .
C10 C 0.74457(18) 0.3909(6) 0.2560(2) 0.0768(13) Uani 1 1 d . . . . .
H10 H 0.717929 0.285863 0.251490 0.092 Uiso 1 1 calc R U . . .
C9 C 0.79653(17) 0.3530(6) 0.2939(2) 0.0688(12) Uani 1 1 d . . . . .
H9 H 0.804202 0.218801 0.313227 0.083 Uiso 1 1 calc R U . . .
N3 N 0.67600(14) 0.7332(6) 0.12545(18) 0.0986(13) Uani 1 1 d . . . . .
H3A H 0.705419 0.751516 0.111363 0.118 Uiso 1 1 calc R U . . .
C12 C 0.77355(16) 0.7334(6) 0.23523(19) 0.0705(11) Uani 1 1 d . . . . .
H12 H 0.767206 0.866692 0.214805 0.085 Uiso 1 1 calc R U . . .
C14 C 0.67686(19) 0.6303(7) 0.1834(3) 0.0770(13) Uani 1 1 d . . . . .
C18 C 0.55491(19) 1.0773(7) 0.0749(2) 0.0798(13) Uani 1 1 d . . . . .
C17 C 0.52569(17) 0.9621(7) 0.0183(2) 0.0741(12) Uani 1 1 d . . . . .
C19 C 0.6086(2) 0.9974(9) 0.1120(3) 0.0934(15) Uani 1 1 d . . . . .
N5 N 0.7790(2) 1.1922(10) 0.0163(3) 0.1199(16) Uani 1 1 d . . . . .
C15 C 0.5995(2) 0.6863(9) 0.0333(3) 0.0973(16) Uani 1 1 d . . . . .
C16 C 0.54629(18) 0.7729(8) -0.0041(2) 0.0850(13) Uani 1 1 d . . . . .
O9 O 0.7532(2) 0.9150(10) 0.0727(3) 0.210(3) Uani 1 1 d . . . . .
C20 C 0.5165(2) 0.6649(8) -0.0586(3) 0.1055(16) Uani 1 1 d . . . . .
H20 H 0.530296 0.539165 -0.072447 0.127 Uiso 1 1 calc R U . . .
C21 C 0.5343(2) 1.2600(9) 0.0942(2) 0.1035(16) Uani 1 1 d . . . . .
H21 H 0.554059 1.336040 0.131315 0.124 Uiso 1 1 calc R U . . .
C24 C 0.8014(3) 1.2811(14) -0.0350(4) 0.198(4) Uani 1 1 d . . . . .
H24A H 0.781222 1.406359 -0.052731 0.297 Uiso 1 1 calc R U . . .
H24B H 0.799507 1.179066 -0.070868 0.297 Uiso 1 1 calc R U . . .
H24C H 0.838827 1.318582 -0.016409 0.297 Uiso 1 1 calc R U . . .
C22 C 0.7704(3) 0.9942(16) 0.0263(5) 0.171(4) Uani 1 1 d . . . . .
H22 H 0.778174 0.899410 -0.005554 0.205 Uiso 1 1 calc R U . . .
C23 C 0.7704(4) 1.3268(17) 0.0702(6) 0.280(6) Uani 1 1 d . U . . .
H23A H 0.804922 1.374296 0.096882 0.420 Uiso 1 1 calc R U . . .
H23B H 0.751480 1.248279 0.098529 0.420 Uiso 1 1 calc R U . . .
H23C H 0.748890 1.447935 0.051246 0.420 Uiso 1 1 calc R U . . .

loop_
_atom_site_aniso_label
_atom_site_aniso_U_11
_atom_site_aniso_U_22
_atom_site_aniso_U_33
_atom_site_aniso_U_23
_atom_site_aniso_U_13
_atom_site_aniso_U_12
Cd1 0.04730(18) 0.02469(13) 0.01958(14) 0.00087(8) 0.00495(10) 0.00460(9)
O3 0.096(2) 0.0336(12) 0.0232(12) 0.0007(8) 0.0189(12) -0.0020(11)
N2 0.0495(17) 0.0252(12) 0.0198(13) 0.0008(9) 0.0092(11) 0.0011(10)
O4 0.0692(17) 0.0320(12) 0.0272(12) 0.0074(8) 0.0152(11) 0.0024(10)
O2 0.0850(19) 0.0346(12) 0.0190(12) 0.0021(8) 0.0124(11) 0.0082(10)
O5 0.0712(16) 0.0241(11) 0.0336(12) 0.0007(8) 0.0095(10) 0.0017(10)
O1 0.0753(18) 0.0282(12) 0.0299(12) 0.0057(8) 0.0129(11) 0.0020(10)
C7 0.045(2) 0.0266(14) 0.0190(15) -0.0011(11) 0.0077(13) 0.0032(13)
N1 0.0488(19) 0.0437(15) 0.0366(15) 0.0062(13) 0.0051(12) 0.0006(14)
C6 0.0395(18) 0.0194(13) 0.0190(14) -0.0023(11) 0.0044(12) -0.0008(12)
C2 0.0391(19) 0.0268(14) 0.0194(15) -0.0010(11) 0.0038(13) -0.0006(12)
C3 0.048(2) 0.0271(14) 0.0260(16) 0.0024(12) 0.0091(13) 0.0046(13)
C1 0.0410(19) 0.0335(16) 0.0214(15) 0.0040(13) 0.0084(13) 0.0078(14)
C5 0.045(2) 0.0261(14) 0.0200(15) 0.0026(11) 0.0059(13) 0.0008(12)
C8 0.0430(19) 0.0360(16) 0.0193(15) 0.0009(13) 0.0060(13) 0.0010(14)
O6 0.051(2) 0.112(3) 0.120(3) 0.0276(18) 0.002(2) 0.0067(18)
C4 0.051(2) 0.0321(16) 0.0223(16) -0.0031(11) 0.0142(14) 0.0077(13)
C11 0.042(2) 0.063(2) 0.066(3) 0.0142(18) -0.0024(19) 0.0063(18)
C13 0.053(3) 0.052(2) 0.064(2) 0.0156(18) -0.0038(18) 0.0034(18)
N4 0.057(3) 0.104(3) 0.093(3) 0.025(2) -0.023(2) 0.014(2)
O7 0.104(3) 0.145(3) 0.130(3) -0.004(3) -0.021(2) 0.060(3)
O8 0.097(3) 0.110(3) 0.138(3) 0.001(2) -0.066(3) 0.002(2)
C10 0.062(3) 0.068(3) 0.089(3) 0.018(2) -0.008(2) -0.012(2)
C9 0.065(3) 0.057(2) 0.076(3) 0.022(2) -0.002(2) 0.007(2)
N3 0.053(2) 0.140(4) 0.090(3) 0.048(3) -0.0110(19) 0.023(2)
C12 0.057(3) 0.057(2) 0.087(3) 0.021(2) -0.005(2) 0.006(2)
C14 0.045(3) 0.080(3) 0.098(4) 0.008(2) 0.002(3) 0.008(2)
C18 0.058(3) 0.081(3) 0.083(3) 0.013(2) -0.021(2) 0.001(2)
C17 0.056(3) 0.070(3) 0.082(3) 0.018(2) -0.015(2) 0.002(2)
C19 0.064(3) 0.089(3) 0.103(4) 0.024(3) -0.031(3) -0.008(3)
N5 0.104(4) 0.117(4) 0.142(5) 0.015(4) 0.035(3) 0.012(3)
C15 0.068(4) 0.110(4) 0.098(4) 0.023(3) -0.012(3) 0.025(3)
C16 0.064(3) 0.088(3) 0.087(3) 0.020(3) -0.016(2) 0.008(3)
O9 0.123(4) 0.277(8) 0.232(6) 0.156(5) 0.044(4) -0.011(4)
C20 0.089(4) 0.098(3) 0.109(4) -0.010(3) -0.020(3) 0.018(3)
C21 0.082(4) 0.103(4) 0.100(4) -0.001(3) -0.031(3) 0.014(3)
C24 0.151(7) 0.275(10) 0.175(7) 0.096(8) 0.053(6) -0.019(7)
C22 0.107(6) 0.148(7) 0.224(10) 0.053(7) -0.028(6) -0.005(6)
C23 0.259(11) 0.290(11) 0.311(11) -0.086(10) 0.107(9) 0.057(8)

loop_
_atom_type_symbol
_atom_type_description
_atom_type_scat_dispersion_real
_atom_type_scat_dispersion_imag
_atom_type_scat_source
C C 0.0033 0.0016 'International Tables Vol C Tables 4.2.6.8 and 6.1.1.4'
H H 0.0000 0.0000 'International Tables Vol C Tables 4.2.6.8 and 6.1.1.4'
Cd Cd -0.8075 1.2024 'International Tables Vol C Tables 4.2.6.8 and 6.1.1.4'
N N 0.0061 0.0033 'International Tables Vol C Tables 4.2.6.8 and 6.1.1.4'
O O 0.0106 0.0060 'International Tables Vol C Tables 4.2.6.8 and 6.1.1.4'

loop_
_geom_angle_atom_site_label_1
_geom_angle_atom_site_label_2
_geom_angle_atom_site_label_3
_geom_angle
_geom_angle_site_symmetry_1
_geom_angle_site_symmetry_3
_geom_angle_publ_flag
O3 Cd1 O4 53.93(6) 4 4 ?
O3 Cd1 O2 78.13(7) 4 . ?
O3 Cd1 O1 131.66(6) 4 . ?
N2 Cd1 O3 96.08(8) 3_756 4 ?
N2 Cd1 O4 91.05(8) 3_756 4 ?
N2 Cd1 O2 97.27(8) 3_756 . ?
N2 Cd1 O5 77.79(7) 3_756 . ?
N2 Cd1 O1 86.65(8) 3_756 . ?
O4 Cd1 O1 174.16(6) 4 . ?
O2 Cd1 O4 131.97(6) . 4 ?
O2 Cd1 O1 53.74(6) . . ?
O5 Cd1 O3 141.09(7) . 4 ?
O5 Cd1 O4 87.51(6) . 4 ?
O5 Cd1 O2 140.50(6) . . ?
O5 Cd1 O1 86.76(6) . . ?
N1 Cd1 O3 92.66(9) . 4 ?
N1 Cd1 N2 164.68(8) . 3_756 ?
N1 Cd1 O4 83.95(8) . 4 ?
N1 Cd1 O2 96.83(9) . . ?
N1 Cd1 O5 87.51(9) . . ?
N1 Cd1 O1 96.91(8) . . ?
C8 O3 Cd1 95.71(16) . 4_556 ?
Cd1 N2 H2A 107.3 3_756 . ?
Cd1 N2 H2B 107.3 3_756 . ?
H2A N2 H2B 106.9 . . ?
C6 N2 Cd1 120.23(16) . 3_756 ?
C6 N2 H2A 107.3 . . ?
C6 N2 H2B 107.3 . . ?
C8 O4 Cd1 89.50(16) . 4_556 ?
C1 O2 Cd1 95.10(16) . . ?
Cd1 O5 H5A 111.8 . . ?
Cd1 O5 H5B 111.8 . . ?
H5A O5 H5B 106.8 . . ?
C1 O1 Cd1 88.82(16) . . ?
C6 C7 H7 119.5 . . ?
C2 C7 H7 119.5 . . ?
C2 C7 C6 120.9(3) . . ?
C13 N1 Cd1 120.0(2) . . ?
C9 N1 Cd1 122.0(2) . . ?
C9 N1 C13 116.5(3) . . ?
C7 C6 N2 118.6(2) . . ?
C7 C6 C5 119.6(2) . . ?
C5 C6 N2 121.8(2) . . ?
C7 C2 C3 119.7(3) . . ?
C7 C2 C1 119.8(3) . . ?
C3 C2 C1 120.4(2) . . ?
C2 C3 H3 120.3 . . ?
C4 C3 C2 119.3(3) . . ?
C4 C3 H3 120.3 . . ?
O2 C1 C2 118.4(2) . . ?
O1 C1 O2 121.9(2) . . ?
O1 C1 C2 119.7(2) . . ?
C6 C5 C8 122.7(2) . . ?
C4 C5 C6 118.5(2) . . ?
C4 C5 C8 118.8(3) . . ?
O3 C8 C5 118.1(2) . . ?
O4 C8 O3 120.9(2) . . ?
O4 C8 C5 121.0(2) . . ?
C3 C4 C5 121.9(3) . . ?
C3 C4 H4 119.0 . . ?
C5 C4 H4 119.0 . . ?
C10 C11 C12 117.3(4) . . ?
C10 C11 C14 121.0(4) . . ?
C12 C11 C14 121.7(3) . . ?
N1 C13 H13 118.5 . . ?
N1 C13 C12 123.0(4) . . ?
C12 C13 H13 118.5 . . ?
N3 N4 C15 116.4(4) . . ?
C19 N4 N3 115.5(4) . . ?
C19 N4 C15 128.1(4) . . ?
C11 C10 H10 120.3 . . ?
C11 C10 C9 119.4(4) . . ?
C9 C10 H10 120.3 . . ?
N1 C9 C10 124.0(3) . . ?
N1 C9 H9 118.0 . . ?
C10 C9 H9 118.0 . . ?
N4 N3 H3A 120.9 . . ?
C14 N3 N4 118.2(4) . . ?
C14 N3 H3A 120.9 . . ?
C11 C12 H12 120.1 . . ?
C13 C12 C11 119.7(3) . . ?
C13 C12 H12 120.1 . . ?
O6 C14 C11 121.3(5) . . ?
O6 C14 N3 124.0(4) . . ?
N3 C14 C11 114.6(4) . . ?
C17 C18 C19 119.1(5) . . ?
C21 C18 C17 120.4(4) . . ?
C21 C18 C19 120.5(4) . . ?
C18 C17 C17 119.7(5) . 3_675 ?
C18 C17 C16 122.0(4) . . ?
C16 C17 C17 118.3(5) . 3_675 ?
N4 C19 C18 116.3(4) . . ?
O8 C19 N4 120.7(4) . . ?
O8 C19 C18 123.0(6) . . ?
C24 N5 C23 118.9(8) . . ?
C22 N5 C24 127.8(8) . . ?
C22 N5 C23 112.8(8) . . ?
N4 C15 C16 114.6(5) . . ?
O7 C15 N4 121.7(5) . . ?
O7 C15 C16 123.7(5) . . ?
C17 C16 C15 120.1(4) . . ?
C20 C16 C17 120.2(4) . . ?
C20 C16 C15 119.7(5) . . ?
C16 C20 H20 119.4 . . ?
C16 C20 C21 121.2(5) . 3_675 ?
C21 C20 H20 119.4 3_675 . ?
C18 C21 C20 120.2(5) . 3_675 ?
C18 C21 H21 119.9 . . ?
C20 C21 H21 119.9 3_675 . ?
N5 C24 H24A 109.5 . . ?
N5 C24 H24B 109.5 . . ?
N5 C24 H24C 109.5 . . ?
H24A C24 H24B 109.5 . . ?
H24A C24 H24C 109.5 . . ?
H24B C24 H24C 109.5 . . ?
N5 C22 H22 116.0 . . ?
O9 C22 N5 128.0(11) . . ?
O9 C22 H22 116.0 . . ?
N5 C23 H23A 109.5 . . ?
N5 C23 H23B 109.5 . . ?
N5 C23 H23C 109.5 . . ?
H23A C23 H23B 109.5 . . ?
H23A C23 H23C 109.5 . . ?
H23B C23 H23C 109.5 . . ?

loop_
_geom_bond_atom_site_label_1
_geom_bond_atom_site_label_2
_geom_bond_distance
_geom_bond_site_symmetry_2
_geom_bond_publ_flag
Cd1 O3 2.3450(18) 4 ?
Cd1 N2 2.336(2) 3_756 ?
Cd1 O4 2.4833(19) 4 ?
Cd1 O2 2.3558(18) . ?
Cd1 O5 2.3433(19) . ?
Cd1 O1 2.495(2) . ?
Cd1 N1 2.335(3) . ?
O3 C8 1.265(3) . ?
N2 H2A 0.8900 . ?
N2 H2B 0.8900 . ?
N2 C6 1.426(3) . ?
O4 C8 1.256(3) . ?
O2 C1 1.260(3) . ?
O5 H5A 0.9034 . ?
O5 H5B 0.9033 . ?
O1 C1 1.253(3) . ?
C7 H7 0.9300 . ?
C7 C6 1.389(3) . ?
C7 C2 1.380(3) . ?
N1 C13 1.331(4) . ?
N1 C9 1.319(5) . ?
C6 C5 1.403(4) . ?
C2 C3 1.389(4) . ?
C2 C1 1.494(4) . ?
C3 H3 0.9300 . ?
C3 C4 1.378(4) . ?
C5 C8 1.492(4) . ?
C5 C4 1.384(3) . ?
O6 C14 1.206(5) . ?
C4 H4 0.9300 . ?
C11 C10 1.362(4) . ?
C11 C12 1.377(5) . ?
C11 C14 1.490(6) . ?
C13 H13 0.9300 . ?
C13 C12 1.375(5) . ?
N4 N3 1.391(4) . ?
N4 C19 1.379(6) . ?
N4 C15 1.397(6) . ?
O7 C15 1.196(6) . ?
O8 C19 1.213(5) . ?
C10 H10 0.9300 . ?
C10 C9 1.376(5) . ?
C9 H9 0.9300 . ?
N3 H3A 0.8600 . ?
N3 C14 1.334(5) . ?
C12 H12 0.9300 . ?
C18 C17 1.409(6) . ?
C18 C19 1.476(6) . ?
C18 C21 1.352(6) . ?
C17 C17 1.416(7) 3_675 ?
C17 C16 1.411(6) . ?
N5 C24 1.402(7) . ?
N5 C22 1.286(9) . ?
N5 C23 1.434(9) . ?
C15 C16 1.483(6) . ?
C16 C20 1.362(6) . ?
O9 C22 1.225(9) . ?
C20 H20 0.9300 . ?
C20 C21 1.399(6) 3_675 ?
C21 H21 0.9300 . ?
C24 H24A 0.9600 . ?
C24 H24B 0.9600 . ?
C24 H24C 0.9600 . ?
C22 H22 0.9300 . ?
C23 H23A 0.9600 . ?
C23 H23B 0.9600 . ?
C23 H23C 0.9600 . ?

loop_
_geom_torsion_atom_site_label_1
_geom_torsion_atom_site_label_2
_geom_torsion_atom_site_label_3
_geom_torsion_atom_site_label_4
_geom_torsion
_geom_torsion_site_symmetry_1
_geom_torsion_site_symmetry_2
_geom_torsion_site_symmetry_3
_geom_torsion_site_symmetry_4
_geom_torsion_publ_flag
Cd1 O3 C8 O4 0.9(3) 4_556 . . . ?
Cd1 O3 C8 C5 178.5(2) 4_556 . . . ?
Cd1 N2 C6 C7 83.3(3) 3_756 . . . ?
Cd1 N2 C6 C5 -92.6(3) 3_756 . . . ?
Cd1 O4 C8 O3 -0.8(3) 4_556 . . . ?
Cd1 O4 C8 C5 -178.3(3) 4_556 . . . ?
Cd1 O2 C1 O1 7.3(3) . . . . ?
Cd1 O2 C1 C2 -171.2(2) . . . . ?
Cd1 O1 C1 O2 -6.9(3) . . . . ?
Cd1 O1 C1 C2 171.7(2) . . . . ?
Cd1 N1 C13 C12 164.6(3) . . . . ?
Cd1 N1 C9 C10 -166.4(3) . . . . ?
N2 C6 C5 C8 -6.7(4) . . . . ?
N2 C6 C5 C4 174.6(3) . . . . ?
C7 C6 C5 C8 177.5(3) . . . . ?
C7 C6 C5 C4 -1.2(4) . . . . ?
C7 C2 C3 C4 -0.4(4) . . . . ?
C7 C2 C1 O2 37.3(4) . . . . ?
C7 C2 C1 O1 -141.3(3) . . . . ?
N1 C13 C12 C11 2.2(6) . . . . ?
C6 C7 C2 C3 -0.1(4) . . . . ?
C6 C7 C2 C1 177.2(3) . . . . ?
C6 C5 C8 O3 161.5(3) . . . . ?
C6 C5 C8 O4 -20.9(4) . . . . ?
C6 C5 C4 C3 0.8(5) . . . . ?
C2 C7 C6 N2 -175.1(3) . . . . ?
C2 C7 C6 C5 0.9(4) . . . . ?
C2 C3 C4 C5 0.0(5) . . . . ?
C3 C2 C1 O2 -145.4(3) . . . . ?
C3 C2 C1 O1 36.0(4) . . . . ?
C1 C2 C3 C4 -177.7(3) . . . . ?
C8 C5 C4 C3 -178.0(3) . . . . ?
C4 C5 C8 O3 -19.7(4) . . . . ?
C4 C5 C8 O4 157.8(3) . . . . ?
C11 C10 C9 N1 2.1(7) . . . . ?
C13 N1 C9 C10 -0.6(6) . . . . ?
N4 N3 C14 O6 7.5(7) . . . . ?
N4 N3 C14 C11 -170.8(4) . . . . ?
N4 C15 C16 C17 -2.0(7) . . . . ?
N4 C15 C16 C20 -179.7(5) . . . . ?
O7 C15 C16 C17 177.4(5) . . . . ?
O7 C15 C16 C20 -0.3(9) . . . . ?
C10 C11 C12 C13 -0.6(6) . . . . ?
C10 C11 C14 O6 44.3(7) . . . . ?
C10 C11 C14 N3 -137.4(4) . . . . ?
C9 N1 C13 C12 -1.6(5) . . . . ?
N3 N4 C19 O8 0.3(7) . . . . ?
N3 N4 C19 C18 -177.8(4) . . . . ?
N3 N4 C15 O7 -0.4(8) . . . . ?
N3 N4 C15 C16 179.1(4) . . . . ?
C12 C11 C10 C9 -1.4(6) . . . . ?
C12 C11 C14 O6 -134.7(5) . . . . ?
C12 C11 C14 N3 43.6(6) . . . . ?
C14 C11 C10 C9 179.6(4) . . . . ?
C14 C11 C12 C13 178.4(4) . . . . ?
C18 C17 C16 C15 1.6(7) . . . . ?
C18 C17 C16 C20 179.3(5) . . . . ?
C17 C18 C19 N4 -0.8(7) . . . . ?
C17 C18 C19 O8 -178.8(5) . . . . ?
C17 C18 C21 C20 0.8(8) . . . 3_675 ?
C17 C17 C16 C15 -179.1(5) 3_675 . . . ?
C17 C17 C16 C20 -1.4(8) 3_675 . . . ?
C17 C16 C20 C21 1.1(8) . . . 3_675 ?
C19 N4 N3 C14 78.9(6) . . . . ?
C19 N4 C15 O7 -178.3(5) . . . . ?
C19 N4 C15 C16 1.1(8) . . . . ?
C19 C18 C17 C17 -179.4(5) . . . 3_675 ?
C19 C18 C17 C16 -0.2(7) . . . . ?
C19 C18 C21 C20 179.8(5) . . . 3_675 ?
C15 N4 N3 C14 -99.3(5) . . . . ?
C15 N4 C19 O8 178.3(5) . . . . ?
C15 N4 C19 C18 0.2(8) . . . . ?
C15 C16 C20 C21 178.8(5) . . . 3_675 ?
C21 C18 C17 C17 -0.4(8) . . . 3_675 ?
C21 C18 C17 C16 178.9(5) . . . . ?
C21 C18 C19 N4 -179.8(5) . . . . ?
C21 C18 C19 O8 2.2(8) . . . . ?
C24 N5 C22 O9 176.4(7) . . . . ?
C23 N5 C22 O9 4.7(10) . . . . ?

loop_
_smtbx_masks_void_nr
_smtbx_masks_void_average_x
_smtbx_masks_void_average_y
_smtbx_masks_void_average_z
_smtbx_masks_void_volume
_smtbx_masks_void_count_electrons
_smtbx_masks_void_content
1 0.000 0.222 0.750 7.3 0.0 ?
2 0.000 0.778 0.250 7.3 0.0 ?
3 0.500 -0.417 0.250 380.9 74.0 '1.84 DMF'
4 0.500 -0.512 0.750 380.9 74.0 '1.84 DMF'
